data_2216695
loop_
_publ_author_name
'Martin, David P.'
'LaDuca, Robert L.'

_publ_section_title
;<i>catena</i>-Poly[[[diaquacopper(II)]-\m-pyridine-2,4-dicarboxylato-\k^3^<i>N</i>,<i>O</i>^2^:<i>O</i>^4^]
 0.625-hydrate]
;
_journal_coeditor_code NG2377
_journal_issue 12
_journal_name_full 'Acta Crystallographica Section E'
_journal_page_first m3203
_journal_page_last m3203
_journal_paper_doi 10.1107/S1600536807061946
_journal_volume 63
_journal_year 2007
_chemical_formula_iupac '[Cu (C7 H3 N1 O4) (H2 O)2] , 0.625H2 O'
_chemical_formula_moiety 'C7 H7 Cu N O6 , 0.625H2 O'
_chemical_formula_sum 'C7 H8.25 Cu N O6.625'
_chemical_formula_weight 275.94
_chemical_name_systematic
;
<i>catena</i>-Poly[[[diaquacopper(II)]-\m-pyridine-2,4-dicarboxylato-
\k^3^N,O^2^:O^4^] 0.625-hydrate]
;
_space_group_IT_number 52
_symmetry_cell_setting orthorhombic
_symmetry_space_group_name_Hall '-P 2a 2bc'
_symmetry_space_group_name_H-M 'P n n a'
_atom_sites_solution_hydrogens geom
_atom_sites_solution_primary direct
_atom_sites_solution_secondary difmap
_audit_creation_method SHELXL97
_cell_angle_alpha 90.00
_cell_angle_beta 90.00
_cell_angle_gamma 90.00
_cell_formula_units_Z 8
_cell_length_a 20.324(4)
_cell_length_b 12.057(2)
_cell_length_c 7.4706(16)
_cell_measurement_reflns_used 7418
_cell_measurement_temperature 173(2)
_cell_measurement_theta_max 28.27
_cell_measurement_theta_min 2.00
_cell_volume 1830.6(6)
_computing_cell_refinement 'APEX2 (Bruker, 2006)'
_computing_data_collection 'COSMO (Bruker, 2006)'
_computing_data_reduction 'SAINT (Bruker, 2006)'
_computing_molecular_graphics 'CrystalMaker (Palmer, 2005)'
_computing_publication_material 'SHELXL97 (Sheldrick, 1997)'
_computing_structure_refinement 'SHELXL97 (Sheldrick, 1997)'
_computing_structure_solution 'SHELXS97 (Sheldrick, 1997)'
_diffrn_ambient_temperature 173(2)
_diffrn_measured_fraction_theta_full 0.973
_diffrn_measured_fraction_theta_max 0.947
_diffrn_measurement_device_type 'Bruker APEXII'
_diffrn_measurement_method '\f and \w'
_diffrn_radiation_monochromator graphite
_diffrn_radiation_source 'fine-focus sealed tube'
_diffrn_radiation_type MoK\a
_diffrn_radiation_wavelength 0.71073
_diffrn_reflns_av_R_equivalents 0.0379
_diffrn_reflns_av_sigmaI/netI 0.0573
_diffrn_reflns_limit_h_max 26
_diffrn_reflns_limit_h_min -16
_diffrn_reflns_limit_k_max 15
_diffrn_reflns_limit_k_min -10
_diffrn_reflns_limit_l_max 9
_diffrn_reflns_limit_l_min -6
_diffrn_reflns_number 7418
_diffrn_reflns_theta_full 25.00
_diffrn_reflns_theta_max 28.27
_diffrn_reflns_theta_min 2.00
_diffrn_standards_decay_% 0
_diffrn_standards_number 0
_exptl_absorpt_coefficient_mu 2.408
_exptl_absorpt_correction_T_max 0.618
_exptl_absorpt_correction_T_min 0.520
_exptl_absorpt_correction_type multi-scan
_exptl_absorpt_process_details '(SADABS; Sheldrick, 1996)'
_exptl_crystal_colour blue
_exptl_crystal_density_diffrn 2.006
_exptl_crystal_density_method 'not measured'
_exptl_crystal_description block
_exptl_crystal_F_000 1114
_exptl_crystal_size_max 0.25
_exptl_crystal_size_mid 0.25
_exptl_crystal_size_min 0.20
_refine_diff_density_max 0.675
_refine_diff_density_min -0.691
_refine_ls_extinction_method none
_refine_ls_goodness_of_fit_ref 1.086
_refine_ls_hydrogen_treatment mixed
_refine_ls_matrix_type full
_refine_ls_number_parameters 158
_refine_ls_number_reflns 2152
_refine_ls_number_restraints 21
_refine_ls_restrained_S_all 1.108
_refine_ls_R_factor_all 0.0692
_refine_ls_R_factor_gt 0.0406
_refine_ls_shift/su_max 0.001
_refine_ls_shift/su_mean 0.001
_refine_ls_structure_factor_coef Fsqd
_refine_ls_weighting_details 'calc w = 1/[\s^2^(Fo^2^)+(0.0426P)^2^+0.2838P] where P=(Fo^2^+2Fc^2^)/3'
_refine_ls_weighting_scheme calc
_refine_ls_wR_factor_gt 0.0910
_refine_ls_wR_factor_ref 0.0992
_reflns_number_gt 1517
_reflns_number_total 2152
_reflns_threshold_expression I>2\s(I)
_cod_data_source_file ng2377.cif
_cod_data_source_block I
_cod_original_cell_volume 1830.7(6)
_cod_original_sg_symbol_H-M Pnna
_cod_database_code 2216695

loop_
_symmetry_equiv_pos_as_xyz
'x, y, z'
'-x+1/2, -y, z'
'-x+1/2, y+1/2, -z+1/2'
'x, -y+1/2, -z+1/2'
'-x, -y, -z'
'x-1/2, y, -z'
'x-1/2, -y-1/2, z-1/2'
'-x, y-1/2, z-1/2'

loop_
_atom_site_type_symbol
_atom_site_label
_atom_site_fract_x
_atom_site_fract_y
_atom_site_fract_z
_atom_site_U_iso_or_equiv
_atom_site_adp_type
_atom_site_calc_flag
_atom_site_refinement_flags
_atom_site_occupancy
Cu Cu1 0.631799(18) 0.45906(4) 0.18172(6) 0.01542(15) Uani d . 1
O O1 0.67326(11) 0.7225(2) 0.4821(3) 0.0251(7) Uani d . 1
O O1W 0.7500 0.5000 -0.3147(6) 0.104(3) Uani d SDU 1
H H1W 0.7590 0.5513 -0.3903 0.124 Uiso d RD 1
O O2W 0.7243(11) 0.2500 -0.2500 0.108(10) Uani d SPDU 0.25
H H2W 0.7513 0.2379 -0.1577 0.130 Uiso d PRD 0.25
O O2 0.68258(10) 0.5671(2) 0.3219(3) 0.0174(6) Uani d . 1
O O3 0.42732(10) 0.8454(2) 0.5840(3) 0.0166(6) Uani d . 1
O O4 0.35590(11) 0.7053(2) 0.5432(4) 0.0320(8) Uani d . 1
O O5 0.64138(12) 0.5631(2) -0.0813(4) 0.0231(7) Uani d D 1
H H5A 0.6535(18) 0.6282(18) -0.066(5) 0.028 Uiso d D 1
H H5B 0.6750(13) 0.560(3) -0.142(4) 0.028 Uiso d D 1
O O6 0.71189(11) 0.3848(2) 0.1122(4) 0.0208(6) Uani d D 1
H H6A 0.7049(18) 0.3176(17) 0.106(5) 0.025 Uiso d D 1
H H6B 0.7394(14) 0.371(3) 0.188(4) 0.025 Uiso d D 1
N N1 0.55748(12) 0.5464(2) 0.2784(4) 0.0128(7) Uani d . 1
C C1 0.57573(15) 0.6319(3) 0.3852(5) 0.0129(8) Uani d . 1
C C2 0.53100(15) 0.7009(3) 0.4690(5) 0.0136(8) Uani d . 1
H H2 0.5454 0.7614 0.5407 0.016 Uiso calc R 1
C C3 0.46437(15) 0.6796(3) 0.4454(5) 0.0130(8) Uani d . 1
C C4 0.44555(15) 0.5921(3) 0.3370(4) 0.0163(8) Uani d . 1
H H4 0.4003 0.5766 0.3188 0.020 Uiso calc R 1
C C5 0.49278(15) 0.5276(3) 0.2556(5) 0.0154(8) Uani d . 1
H H5 0.4793 0.4679 0.1808 0.018 Uiso calc R 1
C C6 0.64987(15) 0.6440(3) 0.4010(5) 0.0152(8) Uani d . 1
C C7 0.41055(15) 0.7489(3) 0.5317(5) 0.0176(8) Uani d . 1

loop_
_atom_site_aniso_label
_atom_site_aniso_U_11
_atom_site_aniso_U_22
_atom_site_aniso_U_33
_atom_site_aniso_U_12
_atom_site_aniso_U_13
_atom_site_aniso_U_23
Cu1 0.01020(19) 0.0141(3) 0.0220(3) -0.00002(17) -0.00034(17) -0.0044(2)
O1 0.0160(11) 0.0209(16) 0.0385(17) -0.0024(11) -0.0026(11) -0.0116(14)
O1W 0.096(4) 0.190(7) 0.024(3) 0.102(5) 0.000 0.000
O2W 0.095(18) 0.17(3) 0.057(15) 0.000 0.000 -0.005(18)
O2 0.0103(10) 0.0161(15) 0.0258(15) 0.0003(9) 0.0015(10) -0.0046(13)
O3 0.0138(11) 0.0137(15) 0.0222(14) 0.0014(10) 0.0023(10) -0.0046(13)
O4 0.0158(13) 0.0252(17) 0.055(2) -0.0062(11) 0.0115(12) -0.0181(16)
O5 0.0194(13) 0.0228(17) 0.0270(17) -0.0053(11) 0.0009(11) -0.0024(15)
O6 0.0116(11) 0.0175(16) 0.0332(17) 0.0034(11) -0.0046(11) -0.0050(15)
N1 0.0119(12) 0.0108(17) 0.0157(17) 0.0004(11) 0.0002(11) -0.0010(14)
C1 0.0133(14) 0.011(2) 0.0141(19) -0.0028(14) 0.0008(13) 0.0007(17)
C2 0.0163(15) 0.009(2) 0.016(2) -0.0020(13) 0.0008(14) -0.0042(16)
C3 0.0148(15) 0.010(2) 0.014(2) 0.0003(13) 0.0032(13) 0.0028(16)
C4 0.0128(15) 0.014(2) 0.022(2) 0.0014(14) -0.0013(14) -0.0012(18)
C5 0.0155(15) 0.014(2) 0.0172(19) 0.0002(14) -0.0013(14) -0.0052(17)
C6 0.0127(15) 0.013(2) 0.020(2) -0.0002(14) -0.0018(14) 0.0009(19)
C7 0.0158(16) 0.017(2) 0.020(2) 0.0030(15) 0.0016(14) -0.0009(19)

loop_
_atom_type_symbol
_atom_type_description
_atom_type_scat_dispersion_real
_atom_type_scat_dispersion_imag
_atom_type_scat_source
C C 0.0033 0.0016 'International Tables Vol C Tables 4.2.6.8 and 6.1.1.4'
H H 0.0000 0.0000 'International Tables Vol C Tables 4.2.6.8 and 6.1.1.4'
N N 0.0061 0.0033 'International Tables Vol C Tables 4.2.6.8 and 6.1.1.4'
O O 0.0106 0.0060 'International Tables Vol C Tables 4.2.6.8 and 6.1.1.4'
Cu Cu 0.3201 1.2651 'International Tables Vol C Tables 4.2.6.8 and 6.1.1.4'

loop_
_geom_angle_atom_site_label_1
_geom_angle_atom_site_label_2
_geom_angle_atom_site_label_3
_geom_angle_site_symmetry_1
_geom_angle_site_symmetry_3
_geom_angle
O6 Cu1 O2 . . 90.46(10)
O6 Cu1 O3 . 8_655 95.30(11)
O2 Cu1 O3 . 8_655 169.33(10)
O6 Cu1 N1 . . 171.84(11)
O2 Cu1 N1 . . 81.58(10)
O3 Cu1 N1 8_655 . 92.30(10)
O6 Cu1 O5 . . 87.36(11)
O2 Cu1 O5 . . 92.78(9)
O3 Cu1 O5 8_655 . 96.48(10)
N1 Cu1 O5 . . 94.86(11)
C6 O2 Cu1 . . 116.7(2)
C7 O3 Cu1 . 8_666 125.9(2)
Cu1 O5 H5A . . 115(3)
Cu1 O5 H5B . . 120(3)
H5A O5 H5B . . 83(3)
Cu1 O6 H6A . . 109(3)
Cu1 O6 H6B . . 119(3)
H6A O6 H6B . . 87(3)
C5 N1 C1 . . 118.1(3)
C5 N1 Cu1 . . 127.7(2)
C1 N1 Cu1 . . 114.1(2)
N1 C1 C2 . . 122.8(3)
N1 C1 C6 . . 113.0(3)
C2 C1 C6 . . 124.1(3)
C1 C2 C3 . . 118.3(3)
C1 C2 H2 . . 120.8
C3 C2 H2 . . 120.8
C4 C3 C2 . . 119.0(3)
C4 C3 C7 . . 117.8(3)
C2 C3 C7 . . 123.2(3)
C5 C4 C3 . . 119.6(3)
C5 C4 H4 . . 120.2
C3 C4 H4 . . 120.2
N1 C5 C4 . . 122.1(3)
N1 C5 H5 . . 118.9
C4 C5 H5 . . 118.9
O1 C6 O2 . . 125.8(3)
O1 C6 C1 . . 120.0(3)
O2 C6 C1 . . 114.2(3)
O4 C7 O3 . . 127.6(3)
O4 C7 C3 . . 116.4(3)
O3 C7 C3 . . 116.0(3)

loop_
_geom_bond_atom_site_label_1
_geom_bond_atom_site_label_2
_geom_bond_site_symmetry_2
_geom_bond_distance
Cu1 O6 . 1.931(2)
Cu1 O2 . 1.963(2)
Cu1 O3 8_655 1.964(2)
Cu1 N1 . 1.980(3)
Cu1 O5 . 2.339(3)
O1 C6 . 1.219(4)
O1W H1W . 0.8563
O2W H2W . 0.8920
O2 C6 . 1.285(4)
O3 C7 . 1.273(4)
O4 C7 . 1.234(4)
O5 H5A . 0.831(18)
O5 H5B . 0.822(18)
O6 H6A . 0.824(18)
O6 H6B . 0.815(18)
N1 C5 . 1.348(4)
N1 C1 . 1.353(4)
C1 C2 . 1.383(4)
C1 C6 . 1.522(4)
C2 C3 . 1.392(4)
C2 H2 . 0.9500
C3 C4 . 1.382(5)
C3 C7 . 1.521(4)
C4 C5 . 1.378(4)
C4 H4 . 0.9500
C5 H5 . 0.9500

loop_
_geom_hbond_atom_site_label_D
_geom_hbond_atom_site_label_H
_geom_hbond_atom_site_label_A
_geom_hbond_site_symmetry_A
_geom_hbond_distance_DH
_geom_hbond_distance_HA
_geom_hbond_distance_DA
_geom_hbond_angle_DHA
O1W H1W O2 1_554 0.86 2.65 3.145(5) 117.1
O2W H2W O1 3_645 0.89 2.02 2.904(17) 168.4
O5 H5A O1 4_565 0.831(18) 1.95(2) 2.765(4) 168(4)
O5 H5B O1W . 0.822(18) 2.12(2) 2.914(4) 162(4)
O6 H6A O4 8_655 0.824(18) 1.89(2) 2.618(4) 146(4)
O6 H6B O2 2_665 0.815(18) 2.02(2) 2.719(3) 144(4)

loop_
_geom_torsion_atom_site_label_1
_geom_torsion_atom_site_label_2
_geom_torsion_atom_site_label_3
_geom_torsion_atom_site_label_4
_geom_torsion_site_symmetry_1
_geom_torsion
O6 Cu1 O2 C6 . 178.6(3)
O3 Cu1 O2 C6 8_655 -58.7(7)
N1 Cu1 O2 C6 . -3.2(3)
O5 Cu1 O2 C6 . 91.2(3)
O2 Cu1 N1 C5 . -176.9(3)
O3 Cu1 N1 C5 8_655 -5.7(3)
O5 Cu1 N1 C5 . 91.1(3)
O2 Cu1 N1 C1 . 0.3(2)
O3 Cu1 N1 C1 8_655 171.5(2)
O5 Cu1 N1 C1 . -91.7(2)
C5 N1 C1 C2 . -0.9(5)
Cu1 N1 C1 C2 . -178.4(3)
C5 N1 C1 C6 . 179.7(3)
Cu1 N1 C1 C6 . 2.2(4)
N1 C1 C2 C3 . 1.6(5)
C6 C1 C2 C3 . -179.1(3)
C1 C2 C3 C4 . -1.3(5)
C1 C2 C3 C7 . 179.4(3)
C2 C3 C4 C5 . 0.4(5)
C7 C3 C4 C5 . 179.7(3)
C1 N1 C5 C4 . -0.1(5)
Cu1 N1 C5 C4 . 177.0(3)
C3 C4 C5 N1 . 0.3(6)
Cu1 O2 C6 O1 . -174.1(3)
Cu1 O2 C6 C1 . 5.1(4)
N1 C1 C6 O1 . 174.5(3)
C2 C1 C6 O1 . -4.9(6)
N1 C1 C6 O2 . -4.8(5)
C2 C1 C6 O2 . 175.8(3)
Cu1 O3 C7 O4 8_666 -5.5(6)
Cu1 O3 C7 C3 8_666 174.6(2)
C4 C3 C7 O4 . 20.4(5)
C2 C3 C7 O4 . -160.3(4)
C4 C3 C7 O3 . -159.7(3)
C2 C3 C7 O3 . 19.6(5)
